data_7024597
loop_
_publ_author_name
'Ramos, Alberto'
'Stephan, Douglas W.'

_publ_section_title
;
 Titanium ferrocenyl-phosphinimide complexes.
;
_journal_issue 5
_journal_name_full 'Dalton transactions (Cambridge, England : 2003)'
_journal_page_first 1328
_journal_page_last 1338
_journal_paper_doi 10.1039/b918919j
_journal_volume 39
_journal_year 2010
_chemical_formula_sum 'C28 H48 Cl6 Fe N2 P2 Ti'
_chemical_formula_weight 791.07
_space_group_IT_number 15
_symmetry_cell_setting monoclinic
_symmetry_space_group_name_Hall '-C 2yc'
_symmetry_space_group_name_H-M 'C 1 2/c 1'
_atom_sites_solution_hydrogens geom
_atom_sites_solution_primary direct
_atom_sites_solution_secondary difmap
_audit_creation_method SHELXL-97
_cell_angle_alpha 90.00
_cell_angle_beta 98.55(3)
_cell_angle_gamma 90.00
_cell_formula_units_Z 4
_cell_length_a 19.361(4)
_cell_length_b 10.900(2)
_cell_length_c 17.105(3)
_cell_measurement_temperature 293(2)
_cell_measurement_theta_max 25.0
_cell_measurement_theta_min 2.0
_cell_volume 3569.6(12)
_computing_structure_refinement 'SHELXL-97 (Sheldrick, 1997)'
_computing_structure_solution 'SHELXS-97 (Sheldrick, 1990)'
_diffrn_ambient_temperature 293(2)
_diffrn_measured_fraction_theta_full 0.988
_diffrn_measured_fraction_theta_max 0.988
_diffrn_radiation_monochromator graphite
_diffrn_radiation_source 'fine-focus sealed tube'
_diffrn_radiation_type MoK\a
_diffrn_radiation_wavelength 0.71073
_diffrn_reflns_av_R_equivalents 0.0331
_diffrn_reflns_av_sigmaI/netI 0.0332
_diffrn_reflns_limit_h_max 24
_diffrn_reflns_limit_h_min -24
_diffrn_reflns_limit_k_max 14
_diffrn_reflns_limit_k_min -14
_diffrn_reflns_limit_l_max 22
_diffrn_reflns_limit_l_min -22
_diffrn_reflns_number 12144
_diffrn_reflns_theta_full 27.52
_diffrn_reflns_theta_max 27.52
_diffrn_reflns_theta_min 3.11
_exptl_absorpt_coefficient_mu 1.191
_exptl_absorpt_correction_T_max 0.829
_exptl_absorpt_correction_T_min 0.661
_exptl_absorpt_correction_type multi-scan
_exptl_absorpt_process_details
;
multi-scan from symmetry-related measurements
Sortav (Blessing 1995)
;
_exptl_crystal_density_diffrn 1.472
_exptl_crystal_density_method 'not measured'
_exptl_crystal_F_000 1640
_exptl_crystal_size_max 0.23
_exptl_crystal_size_mid 0.21
_exptl_crystal_size_min 0.18
_refine_diff_density_max 0.746
_refine_diff_density_min -0.622
_refine_diff_density_rms 0.073
_refine_ls_extinction_method none
_refine_ls_goodness_of_fit_ref 1.064
_refine_ls_hydrogen_treatment constr
_refine_ls_matrix_type full
_refine_ls_number_parameters 182
_refine_ls_number_reflns 4060
_refine_ls_number_restraints 0
_refine_ls_restrained_S_all 1.064
_refine_ls_R_factor_all 0.0419
_refine_ls_R_factor_gt 0.0322
_refine_ls_shift/su_max 0.001
_refine_ls_shift/su_mean 0.000
_refine_ls_structure_factor_coef Fsqd
_refine_ls_weighting_details 'calc w=1/[\s^2^(Fo^2^)+(0.0380P)^2^+5.6284P] where P=(Fo^2^+2Fc^2^)/3'
_refine_ls_weighting_scheme calc
_refine_ls_wR_factor_gt 0.0805
_refine_ls_wR_factor_ref 0.0864
_reflns_number_gt 3431
_reflns_number_total 4060
_reflns_threshold_expression >2sigma(I)
_cod_data_source_file b918919j.txt
_cod_data_source_block CpFe(C5H3(PBu2N)2TiCl2
_cod_original_cell_volume 3569.8(12)
_cod_original_sg_symbol_H-M C2/c
_cod_database_code 7024597

loop_
_symmetry_equiv_pos_as_xyz
'x, y, z'
'-x, y, -z+1/2'
'x+1/2, y+1/2, z'
'-x+1/2, y+1/2, -z+1/2'
'-x, -y, -z'
'x, -y, z-1/2'
'-x+1/2, -y+1/2, -z'
'x+1/2, -y+1/2, z-1/2'

loop_
_atom_site_label
_atom_site_type_symbol
_atom_site_fract_x
_atom_site_fract_y
_atom_site_fract_z
_atom_site_U_iso_or_equiv
_atom_site_adp_type
_atom_site_occupancy
_atom_site_symmetry_multiplicity
_atom_site_calc_flag
_atom_site_refinement_flags
Fe1 Fe 0.0000 0.26953(4) 0.2500 0.01558(10) Uani 1 2 d S
Ti1 Ti 0.0000 -0.15677(4) 0.2500 0.01294(11) Uani 1 2 d S
Cl1 Cl 0.04659(3) -0.27902(5) 0.16113(3) 0.03027(14) Uani 1 1 d .
Cl11 Cl 0.09442(3) -0.45789(5) 0.01319(3) 0.03179(14) Uani 1 1 d .
Cl22 Cl 0.17072(4) -0.59173(6) -0.09440(4) 0.04614(18) Uani 1 1 d .
P1 P -0.12141(2) 0.04244(4) 0.16870(3) 0.01388(11) Uani 1 1 d .
N1 N -0.06922(8) -0.06579(15) 0.19870(10) 0.0171(3) Uani 1 1 d .
C1 C -0.09912(10) 0.31012(19) 0.19451(13) 0.0212(4) Uani 1 1 d .
H1A H -0.1113 0.3389 0.1399 0.025 Uiso 1 1 calc R
C2 C -0.09515(9) 0.18409(18) 0.21945(11) 0.0164(4) Uani 1 1 d .
C3 C -0.07413(9) 0.1850(2) 0.30362(11) 0.0190(4) Uani 1 1 d .
H3A H -0.0668 0.1123 0.3376 0.023 Uiso 1 1 calc R
C4 C -0.06598(10) 0.3085(2) 0.32944(13) 0.0244(4) Uani 1 1 d .
H4A H -0.0521 0.3358 0.3841 0.029 Uiso 1 1 calc R
C5 C -0.08101(11) 0.3858(2) 0.26205(14) 0.0262(5) Uani 1 1 d .
H5A H -0.0790 0.4756 0.2622 0.031 Uiso 1 1 calc R
C6 C -0.20941(10) 0.01145(19) 0.19761(12) 0.0184(4) Uani 1 1 d .
C7 C -0.25579(11) 0.1261(2) 0.19109(14) 0.0270(5) Uani 1 1 d .
H7A H -0.3002 0.1060 0.2064 0.041 Uiso 1 1 calc R
H7B H -0.2626 0.1550 0.1375 0.041 Uiso 1 1 calc R
H7C H -0.2336 0.1889 0.2253 0.041 Uiso 1 1 calc R
C8 C -0.19764(11) -0.0309(2) 0.28429(13) 0.0261(5) Uani 1 1 d .
H8A H -0.2419 -0.0476 0.3010 0.039 Uiso 1 1 calc R
H8B H -0.1740 0.0325 0.3169 0.039 Uiso 1 1 calc R
H8C H -0.1697 -0.1040 0.2891 0.039 Uiso 1 1 calc R
C9 C -0.24565(11) -0.0938(2) 0.14737(13) 0.0252(5) Uani 1 1 d .
H9A H -0.2906 -0.1089 0.1626 0.038 Uiso 1 1 calc R
H9B H -0.2176 -0.1666 0.1556 0.038 Uiso 1 1 calc R
H9C H -0.2513 -0.0714 0.0925 0.038 Uiso 1 1 calc R
C10 C -0.12473(10) 0.06074(19) 0.05965(11) 0.0193(4) Uani 1 1 d .
C11 C -0.18529(11) 0.1409(2) 0.02075(12) 0.0260(5) Uani 1 1 d .
H11A H -0.1838 0.1464 -0.0350 0.039 Uiso 1 1 calc R
H11B H -0.1811 0.2216 0.0435 0.039 Uiso 1 1 calc R
H11C H -0.2288 0.1051 0.0293 0.039 Uiso 1 1 calc R
C12 C -0.12884(11) -0.0673(2) 0.02135(12) 0.0247(5) Uani 1 1 d .
H12A H -0.1306 -0.0591 -0.0348 0.037 Uiso 1 1 calc R
H12B H -0.1701 -0.1085 0.0324 0.037 Uiso 1 1 calc R
H12C H -0.0884 -0.1141 0.0426 0.037 Uiso 1 1 calc R
C13 C -0.05539(11) 0.1184(2) 0.04472(12) 0.0230(4) Uani 1 1 d .
H13A H -0.0559 0.1288 -0.0111 0.035 Uiso 1 1 calc R
H13B H -0.0174 0.0657 0.0656 0.035 Uiso 1 1 calc R
H13C H -0.0496 0.1969 0.0704 0.035 Uiso 1 1 calc R
C51 C 0.10122(19) -0.5924(3) -0.0409(2) 0.0671(11) Uani 1 1 d .
H51A H 0.1065 -0.6615 -0.0048 0.081 Uiso 1 1 calc R
H51B H 0.0582 -0.6041 -0.0772 0.081 Uiso 1 1 calc R

loop_
_atom_site_aniso_label
_atom_site_aniso_U_11
_atom_site_aniso_U_22
_atom_site_aniso_U_33
_atom_site_aniso_U_23
_atom_site_aniso_U_13
_atom_site_aniso_U_12
Fe1 0.01395(19) 0.0136(2) 0.0201(2) 0.000 0.00570(14) 0.000
Ti1 0.0128(2) 0.0123(2) 0.0134(2) 0.000 0.00065(16) 0.000
Cl1 0.0297(3) 0.0319(3) 0.0290(3) -0.0127(2) 0.0036(2) 0.0078(2)
Cl11 0.0367(3) 0.0280(3) 0.0315(3) -0.0029(2) 0.0079(2) -0.0002(2)
Cl22 0.0565(4) 0.0392(4) 0.0479(4) 0.0009(3) 0.0245(3) 0.0117(3)
P1 0.0120(2) 0.0152(2) 0.0145(2) 0.00117(18) 0.00225(16) 0.00176(18)
N1 0.0153(8) 0.0174(8) 0.0186(8) 0.0012(6) 0.0024(6) 0.0011(6)
C1 0.0167(9) 0.0185(10) 0.0290(11) 0.0010(8) 0.0050(8) 0.0039(8)
C2 0.0136(8) 0.0169(9) 0.0196(9) -0.0004(8) 0.0052(7) 0.0002(7)
C3 0.0140(9) 0.0249(10) 0.0195(10) -0.0017(8) 0.0071(7) -0.0027(8)
C4 0.0185(9) 0.0299(11) 0.0266(11) -0.0098(9) 0.0096(8) 0.0000(9)
C5 0.0195(10) 0.0184(10) 0.0414(13) -0.0070(9) 0.0066(9) 0.0043(8)
C6 0.0120(8) 0.0212(10) 0.0227(10) -0.0015(8) 0.0051(7) -0.0013(8)
C7 0.0171(10) 0.0275(11) 0.0375(12) -0.0009(10) 0.0072(8) 0.0048(9)
C8 0.0196(10) 0.0358(13) 0.0248(11) 0.0025(9) 0.0095(8) -0.0049(9)
C9 0.0178(10) 0.0259(11) 0.0324(12) -0.0044(9) 0.0053(8) -0.0051(8)
C10 0.0190(9) 0.0234(10) 0.0154(9) 0.0011(8) 0.0020(7) 0.0038(8)
C11 0.0252(10) 0.0296(12) 0.0216(10) 0.0059(9) -0.0020(8) 0.0070(9)
C12 0.0274(11) 0.0281(11) 0.0184(10) -0.0037(8) 0.0028(8) 0.0022(9)
C13 0.0237(10) 0.0289(11) 0.0179(10) 0.0025(8) 0.0079(8) 0.0004(9)
C51 0.075(2) 0.057(2) 0.081(2) -0.0451(19) 0.0519(19) -0.0414(18)

loop_
_atom_type_symbol
_atom_type_description
_atom_type_scat_dispersion_real
_atom_type_scat_dispersion_imag
_atom_type_scat_source
C C 0.0033 0.0016 'International Tables Vol C Tables 4.2.6.8 and 6.1.1.4'
H H 0.0000 0.0000 'International Tables Vol C Tables 4.2.6.8 and 6.1.1.4'
N N 0.0061 0.0033 'International Tables Vol C Tables 4.2.6.8 and 6.1.1.4'
P P 0.1023 0.0942 'International Tables Vol C Tables 4.2.6.8 and 6.1.1.4'
Cl Cl 0.1484 0.1585 'International Tables Vol C Tables 4.2.6.8 and 6.1.1.4'
Ti Ti 0.2776 0.4457 'International Tables Vol C Tables 4.2.6.8 and 6.1.1.4'
Fe Fe 0.3463 0.8444 'International Tables Vol C Tables 4.2.6.8 and 6.1.1.4'

loop_
_geom_angle_atom_site_label_1
_geom_angle_atom_site_label_2
_geom_angle_atom_site_label_3
_geom_angle
_geom_angle_site_symmetry_1
_geom_angle_site_symmetry_3
C3 Fe1 C3 126.14(12) . 2
C3 Fe1 C4 161.14(9) . 2
C3 Fe1 C4 40.71(8) 2 2
C3 Fe1 C4 40.71(8) . .
C3 Fe1 C4 161.15(9) 2 .
C4 Fe1 C4 156.01(13) 2 .
C3 Fe1 C5 157.88(9) . 2
C3 Fe1 C5 68.50(9) 2 2
C4 Fe1 C5 40.67(9) 2 2
C4 Fe1 C5 120.11(9) . 2
C3 Fe1 C5 68.49(9) . .
C3 Fe1 C5 157.88(9) 2 .
C4 Fe1 C5 120.11(9) 2 .
C4 Fe1 C5 40.67(9) . .
C5 Fe1 C5 103.66(12) 2 .
C3 Fe1 C1 124.13(8) . 2
C3 Fe1 C1 68.51(8) 2 2
C4 Fe1 C1 68.28(9) 2 2
C4 Fe1 C1 106.31(8) . 2
C5 Fe1 C1 40.45(8) 2 2
C5 Fe1 C1 119.70(9) . 2
C3 Fe1 C1 68.51(8) . .
C3 Fe1 C1 124.13(8) 2 .
C4 Fe1 C1 106.31(8) 2 .
C4 Fe1 C1 68.28(9) . .
C5 Fe1 C1 119.70(9) 2 .
C5 Fe1 C1 40.45(8) . .
C1 Fe1 C1 155.18(12) 2 .
C3 Fe1 C2 110.16(8) . 2
C3 Fe1 C2 41.06(8) 2 2
C4 Fe1 C2 68.84(8) 2 2
C4 Fe1 C2 123.29(8) . 2
C5 Fe1 C2 68.69(8) 2 2
C5 Fe1 C2 157.22(8) . 2
C1 Fe1 C2 40.83(8) 2 2
C1 Fe1 C2 161.96(8) . 2
C3 Fe1 C2 41.06(8) . .
C3 Fe1 C2 110.16(8) 2 .
C4 Fe1 C2 123.29(8) 2 .
C4 Fe1 C2 68.84(8) . .
C5 Fe1 C2 157.21(8) 2 .
C5 Fe1 C2 68.69(8) . .
C1 Fe1 C2 161.96(8) 2 .
C1 Fe1 C2 40.83(8) . .
C2 Fe1 C2 126.27(11) 2 .
N1 Ti1 N1 112.66(11) . 2
N1 Ti1 Cl1 109.58(6) . .
N1 Ti1 Cl1 107.82(6) 2 .
N1 Ti1 Cl1 107.83(6) . 2
N1 Ti1 Cl1 109.59(6) 2 2
Cl1 Ti1 Cl1 109.33(4) . 2
N1 P1 C2 111.07(9) . .
N1 P1 C10 109.14(9) . .
C2 P1 C10 110.74(9) . .
N1 P1 C6 109.91(9) . .
C2 P1 C6 103.25(9) . .
C10 P1 C6 112.65(9) . .
P1 N1 Ti1 164.72(11) . .
C5 C1 C2 108.52(19) . .
C5 C1 Fe1 69.46(12) . .
C2 C1 Fe1 69.67(11) . .
C3 C2 C1 106.61(17) . .
C3 C2 P1 120.31(15) . .
C1 C2 P1 132.48(15) . .
C3 C2 Fe1 68.51(11) . .
C1 C2 Fe1 69.50(11) . .
P1 C2 Fe1 133.24(10) . .
C4 C3 C2 108.66(18) . .
C4 C3 Fe1 69.94(11) . .
C2 C3 Fe1 70.43(11) . .
C3 C4 C5 108.06(18) . .
C3 C4 Fe1 69.35(11) . .
C5 C4 Fe1 69.94(12) . .
C1 C5 C4 108.14(19) . .
C1 C5 Fe1 70.09(12) . .
C4 C5 Fe1 69.40(12) . .
C7 C6 C8 108.42(17) . .
C7 C6 C9 110.69(17) . .
C8 C6 C9 107.76(17) . .
C7 C6 P1 112.31(14) . .
C8 C6 P1 107.37(13) . .
C9 C6 P1 110.13(14) . .
C11 C10 C13 108.96(17) . .
C11 C10 C12 110.16(17) . .
C13 C10 C12 106.94(17) . .
C11 C10 P1 113.90(14) . .
C13 C10 P1 107.95(13) . .
C12 C10 P1 108.69(14) . .
Cl22 C51 Cl11 113.60(16) . .

loop_
_geom_bond_atom_site_label_1
_geom_bond_atom_site_label_2
_geom_bond_distance
_geom_bond_site_symmetry_2
Fe1 C3 2.0353(19) .
Fe1 C3 2.0354(19) 2
Fe1 C4 2.043(2) 2
Fe1 C4 2.043(2) .
Fe1 C5 2.050(2) 2
Fe1 C5 2.050(2) .
Fe1 C1 2.059(2) 2
Fe1 C1 2.059(2) .
Fe1 C2 2.0610(19) 2
Fe1 C2 2.0611(19) .
Ti1 N1 1.7888(16) .
Ti1 N1 1.7889(16) 2
Ti1 Cl1 2.3038(7) .
Ti1 Cl1 2.3038(7) 2
Cl11 C51 1.750(3) .
Cl22 C51 1.736(3) .
P1 N1 1.5881(17) .
P1 C2 1.807(2) .
P1 C10 1.867(2) .
P1 C6 1.8740(19) .
C1 C5 1.421(3) .
C1 C2 1.437(3) .
C2 C3 1.437(3) .
C3 C4 1.419(3) .
C4 C5 1.422(3) .
C6 C7 1.533(3) .
C6 C8 1.537(3) .
C6 C9 1.538(3) .
C10 C11 1.533(3) .
C10 C13 1.538(3) .
C10 C12 1.538(3) .
